data_4063580
loop_
_publ_author_name
'Kelbysheva, Elena S.'
'Ezernitskaya, Mariam G.'
'Strelkova, Tatyana V.'
'Borisov, Yurii A.'
'Smol&#x2019;yakov, Aleksandr F.'
'Starikova, Zoya A.'
'Dolgushin, Fedor M.'
'Rodionov, Aleksey N.'
'Lokshin, Boris V.'
'Loim, Nikolay M.'

_publ_section_title
;
 Photochemistry of \p- and n-Donor Bifunctional Monosubstituted
 Derivatives of Cyclopentadienylmanganese Tricarbonyl Complexes Containing
 an Allyl Group and Photo- and Thermoisomerization of the Corresponding
 Dicarbonyl Chelates
;
_journal_issue 16
_journal_name_full Organometallics
_journal_page_first 4342
_journal_paper_doi 10.1021/om200407c
_journal_volume 30
_journal_year 2011
_chemical_absolute_configuration unk
_chemical_formula_moiety 'C15 H16 Mn N O4'
_chemical_formula_sum 'C15 H16 Mn N O4'
_chemical_formula_weight 329.23
_chemical_name_systematic
; 
 ? 
;
_space_group_IT_number 19
_symmetry_cell_setting orthorhombic
_symmetry_space_group_name_Hall 'P 2ac 2ab'
_symmetry_space_group_name_H-M 'P 21 21 21'
_atom_sites_solution_hydrogens geom
_atom_sites_solution_primary direct
_atom_sites_solution_secondary difmap
_audit_creation_method SHELXL-97
_cell_angle_alpha 90.00
_cell_angle_beta 90.00
_cell_angle_gamma 90.00
_cell_formula_units_Z 4
_cell_length_a 6.1133(4)
_cell_length_b 11.7522(7)
_cell_length_c 20.8528(12)
_cell_measurement_reflns_used 220
_cell_measurement_temperature 100(2)
_cell_measurement_theta_max 28
_cell_measurement_theta_min 3
_cell_volume 1498.16(16)
_computing_cell_refinement 'Bruker SAINT'
_computing_data_collection 'Bruker APEX II'
_computing_data_reduction 'Bruker SAINT'
_computing_molecular_graphics 'Bruker SHELXTL'
_computing_publication_material 'Bruker SHELXTL'
_computing_structure_refinement 'SHELXL-97 (Sheldrick, 1997)'
_computing_structure_solution 'SHELXS-97 (Sheldrick, 1997)'
_diffrn_ambient_temperature 100(2)
_diffrn_measured_fraction_theta_full 0.996
_diffrn_measured_fraction_theta_max 0.996
_diffrn_measurement_device_type 'Bruker APEX II CCD area detector''
_diffrn_measurement_method 'omega scans'
_diffrn_radiation_monochromator graphite
_diffrn_radiation_source 'fine-focus sealed tube'
_diffrn_radiation_type MoK\a
_diffrn_radiation_wavelength 0.71073
_diffrn_reflns_av_R_equivalents 0.0369
_diffrn_reflns_av_sigmaI/netI 0.0337
_diffrn_reflns_limit_h_max 8
_diffrn_reflns_limit_h_min -8
_diffrn_reflns_limit_k_max 16
_diffrn_reflns_limit_k_min -16
_diffrn_reflns_limit_l_max 28
_diffrn_reflns_limit_l_min -28
_diffrn_reflns_number 17951
_diffrn_reflns_theta_full 28.99
_diffrn_reflns_theta_max 28.99
_diffrn_reflns_theta_min 1.95
_exptl_absorpt_coefficient_mu 0.895
_exptl_absorpt_correction_T_max 0.965
_exptl_absorpt_correction_T_min 0.694
_exptl_absorpt_correction_type multi-scan
_exptl_absorpt_process_details SADABS
_exptl_crystal_colour colourless
_exptl_crystal_density_diffrn 1.460
_exptl_crystal_density_method 'not measured'
_exptl_crystal_description prism
_exptl_crystal_F_000 680
_exptl_crystal_size_max 0.44
_exptl_crystal_size_mid 0.06
_exptl_crystal_size_min 0.04
_refine_diff_density_max 0.332
_refine_diff_density_min -0.174
_refine_diff_density_rms 0.052
_refine_ls_abs_structure_details 'Flack H D (1983), Acta Cryst. A39, 876-881'
_refine_ls_abs_structure_Flack 0.009(12)
_refine_ls_extinction_method none
_refine_ls_goodness_of_fit_ref 1.039
_refine_ls_hydrogen_treatment constr
_refine_ls_matrix_type full
_refine_ls_number_parameters 190
_refine_ls_number_reflns 3973
_refine_ls_number_restraints 0
_refine_ls_restrained_S_all 1.039
_refine_ls_R_factor_all 0.0296
_refine_ls_R_factor_gt 0.0258
_refine_ls_shift/su_max 0.001
_refine_ls_shift/su_mean 0.000
_refine_ls_structure_factor_coef Fsqd
_refine_ls_weighting_details 'calc w=1/[\s^2^(Fo^2^)+(0.0345P)^2^+0.0150P] where P=(Fo^2^+2Fc^2^)/3'
_refine_ls_weighting_scheme calc
_refine_ls_wR_factor_gt 0.0600
_refine_ls_wR_factor_ref 0.0614
_reflns_number_gt 3709
_reflns_number_total 3973
_reflns_threshold_expression I>2\s(I)
_cod_data_source_file om200407c_si_003.cif
_cod_data_source_block complex5
_cod_depositor_comments
;
The following automatic conversions were performed:

'_symmetry_cell_setting' value 'Orthorhombic' changed to
'orthorhombic' according to the built-in table from CIF Core
dictionary named 'cif_core.dic' version 2.4.1 from 2010-06-29.

Automatic conversion script
Id: cif_fix_values 1715 2011-07-08 13:25:40Z adriana 
;
_cod_database_code 4063580

loop_
_symmetry_equiv_pos_as_xyz
'x, y, z'
'-x+1/2, -y, z+1/2'
'-x, y+1/2, -z+1/2'
'x+1/2, -y+1/2, -z'

loop_
_atom_site_label
_atom_site_type_symbol
_atom_site_fract_x
_atom_site_fract_y
_atom_site_fract_z
_atom_site_U_iso_or_equiv
_atom_site_adp_type
_atom_site_occupancy
_atom_site_symmetry_multiplicity
_atom_site_calc_flag
_atom_site_refinement_flags
Mn1 Mn 0.33783(4) 0.323139(18) 0.756704(10) 0.01246(6) Uani 1 1 d .
O1 O 0.0719(2) 0.18241(11) 0.84331(6) 0.0271(3) Uani 1 1 d .
O2 O 0.6410(2) 0.39014(11) 0.85946(6) 0.0283(3) Uani 1 1 d .
O3 O 0.0424(2) 0.51767(11) 0.77650(6) 0.0277(3) Uani 1 1 d .
O4 O -0.09919(18) 0.36601(12) 0.56995(6) 0.0256(3) Uani 1 1 d .
N1 N 0.2410(2) 0.43312(11) 0.55110(6) 0.0140(3) Uani 1 1 d .
C1 C 0.3568(3) 0.35886(13) 0.65515(6) 0.0137(3) Uani 1 1 d .
C2 C 0.2433(3) 0.25470(13) 0.66599(7) 0.0166(3) Uani 1 1 d .
H2A H 0.0905 0.2370 0.6521 0.020 Uiso 1 1 calc R
C3 C 0.3897(3) 0.17839(15) 0.69710(7) 0.0202(3) Uani 1 1 d .
H3A H 0.3571 0.0977 0.7089 0.024 Uiso 1 1 calc R
C4 C 0.5908(3) 0.23431(15) 0.70633(8) 0.0206(3) Uani 1 1 d .
H4A H 0.7253 0.2005 0.7258 0.025 Uiso 1 1 calc R
C5 C 0.5713(3) 0.34652(14) 0.68053(7) 0.0166(3) Uani 1 1 d .
H5A H 0.6895 0.4053 0.6793 0.020 Uiso 1 1 calc R
C6 C 0.1758(3) 0.23798(13) 0.80998(7) 0.0175(3) Uani 1 1 d .
C7 C 0.5206(3) 0.36471(14) 0.82004(8) 0.0177(3) Uani 1 1 d .
C8 C 0.1595(3) 0.44218(13) 0.76926(7) 0.0178(3) Uani 1 1 d .
C9 C 0.2665(3) 0.46137(13) 0.61988(7) 0.0139(3) Uani 1 1 d .
H9A H 0.1171 0.4767 0.6374 0.017 Uiso 1 1 calc R
C15 C 0.4021(3) 0.56767(14) 0.63039(8) 0.0202(3) Uani 1 1 d .
H15A H 0.3370 0.6312 0.6067 0.030 Uiso 1 1 calc R
H15B H 0.5515 0.5546 0.6150 0.030 Uiso 1 1 calc R
H15C H 0.4055 0.5859 0.6762 0.030 Uiso 1 1 calc R
C10 C 0.4242(3) 0.44901(17) 0.50728(8) 0.0249(4) Uani 1 1 d .
H10A H 0.4229 0.3867 0.4753 0.030 Uiso 1 1 calc R
H10B H 0.5623 0.4430 0.5319 0.030 Uiso 1 1 calc R
C11 C 0.4219(4) 0.5619(2) 0.47212(9) 0.0402(6) Uani 1 1 d .
H11A H 0.5443 0.5781 0.4456 0.048 Uiso 1 1 calc R
C12 C 0.2688(5) 0.6389(2) 0.47462(10) 0.0458(6) Uani 1 1 d .
H12A H 0.1429 0.6268 0.5005 0.055 Uiso 1 1 calc R
H12B H 0.2831 0.7072 0.4506 0.055 Uiso 1 1 calc R
C13 C 0.0486(3) 0.38650(14) 0.53174(8) 0.0173(3) Uani 1 1 d .
C14 C 0.0233(3) 0.35942(16) 0.46167(8) 0.0236(4) Uani 1 1 d .
H14A H -0.1217 0.3264 0.4541 0.035 Uiso 1 1 calc R
H14B H 0.1361 0.3048 0.4488 0.035 Uiso 1 1 calc R
H14C H 0.0389 0.4293 0.4365 0.035 Uiso 1 1 calc R

loop_
_atom_site_aniso_label
_atom_site_aniso_U_11
_atom_site_aniso_U_22
_atom_site_aniso_U_33
_atom_site_aniso_U_23
_atom_site_aniso_U_13
_atom_site_aniso_U_12
Mn1 0.01336(10) 0.01391(10) 0.01011(10) 0.00019(8) 0.00075(8) 0.00009(9)
O1 0.0292(6) 0.0279(6) 0.0241(6) 0.0026(6) 0.0053(5) -0.0075(6)
O2 0.0270(7) 0.0330(7) 0.0249(6) -0.0026(5) -0.0090(6) -0.0057(6)
O3 0.0283(7) 0.0241(6) 0.0307(7) 0.0008(5) 0.0068(5) 0.0080(6)
O4 0.0159(6) 0.0398(7) 0.0212(6) -0.0016(5) -0.0005(5) -0.0073(5)
N1 0.0143(6) 0.0183(6) 0.0093(6) -0.0003(5) -0.0002(5) -0.0005(5)
C1 0.0160(7) 0.0163(7) 0.0089(6) -0.0013(5) 0.0011(6) 0.0007(6)
C2 0.0216(7) 0.0161(8) 0.0122(7) -0.0029(6) 0.0014(6) -0.0020(6)
C3 0.0307(9) 0.0164(7) 0.0136(6) -0.0022(6) 0.0044(6) 0.0041(7)
C4 0.0204(8) 0.0256(9) 0.0157(7) 0.0006(6) 0.0038(6) 0.0091(7)
C5 0.0139(7) 0.0230(9) 0.0129(7) 0.0013(6) 0.0030(6) 0.0023(6)
C6 0.0192(7) 0.0173(7) 0.0160(7) -0.0018(5) -0.0011(6) -0.0009(7)
C7 0.0198(8) 0.0168(7) 0.0166(7) 0.0022(6) 0.0009(6) 0.0010(7)
C8 0.0198(7) 0.0195(7) 0.0141(7) 0.0020(5) 0.0025(7) -0.0015(7)
C9 0.0160(7) 0.0161(7) 0.0096(7) -0.0011(5) -0.0001(5) -0.0001(6)
C15 0.0253(9) 0.0185(8) 0.0167(7) 0.0007(6) -0.0022(6) -0.0037(7)
C10 0.0153(8) 0.0432(11) 0.0163(8) -0.0038(7) 0.0020(6) -0.0015(8)
C11 0.0436(12) 0.0601(15) 0.0170(9) 0.0065(9) 0.0054(8) -0.0252(12)
C12 0.0715(17) 0.0374(12) 0.0286(11) 0.0145(9) -0.0122(10) -0.0126(12)
C13 0.0155(7) 0.0205(8) 0.0160(7) -0.0011(6) -0.0026(6) 0.0020(7)
C14 0.0221(8) 0.0316(9) 0.0172(8) -0.0056(7) -0.0052(7) -0.0008(7)

loop_
_atom_type_symbol
_atom_type_description
_atom_type_scat_dispersion_real
_atom_type_scat_dispersion_imag
_atom_type_scat_source
C C 0.0033 0.0016 'International Tables Vol C Tables 4.2.6.8 and 6.1.1.4'
H H 0.0000 0.0000 'International Tables Vol C Tables 4.2.6.8 and 6.1.1.4'
N N 0.0061 0.0033 'International Tables Vol C Tables 4.2.6.8 and 6.1.1.4'
O O 0.0106 0.0060 'International Tables Vol C Tables 4.2.6.8 and 6.1.1.4'
Mn Mn 0.3368 0.7283 'International Tables Vol C Tables 4.2.6.8 and 6.1.1.4'

loop_
_geom_angle_atom_site_label_1
_geom_angle_atom_site_label_2
_geom_angle_atom_site_label_3
_geom_angle
C6 Mn1 C8 90.52(7)
C6 Mn1 C7 92.28(7)
C8 Mn1 C7 93.36(7)
C6 Mn1 C3 89.89(7)
C8 Mn1 C3 143.01(7)
C7 Mn1 C3 123.58(7)
C6 Mn1 C2 100.91(7)
C8 Mn1 C2 104.99(7)
C7 Mn1 C2 157.14(7)
C3 Mn1 C2 38.99(6)
C6 Mn1 C4 115.51(7)
C8 Mn1 C4 153.03(7)
C7 Mn1 C4 92.53(7)
C3 Mn1 C4 38.46(7)
C2 Mn1 C4 64.98(6)
C6 Mn1 C5 153.41(7)
C8 Mn1 C5 114.28(7)
C7 Mn1 C5 95.47(7)
C3 Mn1 C5 64.71(6)
C2 Mn1 C5 64.78(6)
C4 Mn1 C5 38.88(6)
C6 Mn1 C1 138.14(7)
C8 Mn1 C1 91.39(6)
C7 Mn1 C1 129.31(7)
C3 Mn1 C1 64.89(6)
C2 Mn1 C1 38.73(6)
C4 Mn1 C1 64.87(6)
C5 Mn1 C1 38.46(6)
C13 N1 C10 122.06(13)
C13 N1 C9 117.98(13)
C10 N1 C9 119.85(13)
C5 C1 C2 107.60(14)
C5 C1 C9 126.74(14)
C2 C1 C9 125.60(14)
C5 C1 Mn1 70.42(8)
C2 C1 Mn1 69.61(8)
C9 C1 Mn1 127.59(10)
C3 C2 C1 107.89(15)
C3 C2 Mn1 70.34(9)
C1 C2 Mn1 71.66(8)
C3 C2 H2A 126.0
C1 C2 H2A 126.0
Mn1 C2 H2A 126.0
C4 C3 C2 108.50(15)
C4 C3 Mn1 71.17(9)
C2 C3 Mn1 70.68(9)
C4 C3 H3A 125.7
C2 C3 H3A 125.7
Mn1 C3 H3A 125.7
C3 C4 C5 107.87(15)
C3 C4 Mn1 70.37(9)
C5 C4 Mn1 71.01(9)
C3 C4 H4A 126.0
C5 C4 H4A 126.0
Mn1 C4 H4A 126.0
C1 C5 C4 108.13(15)
C1 C5 Mn1 71.12(9)
C4 C5 Mn1 70.11(9)
C1 C5 H5A 125.9
C4 C5 H5A 125.9
Mn1 C5 H5A 125.9
O1 C6 Mn1 178.98(14)
O2 C7 Mn1 178.33(15)
O3 C8 Mn1 178.73(16)
N1 C9 C1 109.28(12)
N1 C9 C15 112.49(13)
C1 C9 C15 112.67(13)
N1 C9 H9A 107.4
C1 C9 H9A 107.4
C15 C9 H9A 107.4
C9 C15 H15A 109.5
C9 C15 H15B 109.5
H15A C15 H15B 109.5
C9 C15 H15C 109.5
H15A C15 H15C 109.5
H15B C15 H15C 109.5
N1 C10 C11 114.08(17)
N1 C10 H10A 108.7
C11 C10 H10A 108.7
N1 C10 H10B 108.7
C11 C10 H10B 108.7
H10A C10 H10B 107.6
C12 C11 C10 126.6(2)
C12 C11 H11A 116.7
C10 C11 H11A 116.7
C11 C12 H12A 120.0
C11 C12 H12B 120.0
H12A C12 H12B 120.0
O4 C13 N1 121.54(14)
O4 C13 C14 120.87(15)
N1 C13 C14 117.59(14)
C13 C14 H14A 109.5
C13 C14 H14B 109.5
H14A C14 H14B 109.5
C13 C14 H14C 109.5
H14A C14 H14C 109.5
H14B C14 H14C 109.5

loop_
_geom_bond_atom_site_label_1
_geom_bond_atom_site_label_2
_geom_bond_distance
Mn1 C6 1.7934(16)
Mn1 C8 1.7930(16)
Mn1 C7 1.7975(17)
Mn1 C3 2.1306(17)
Mn1 C2 2.1351(15)
Mn1 C4 2.1410(16)
Mn1 C5 2.1529(15)
Mn1 C1 2.1621(14)
O1 C6 1.146(2)
O2 C7 1.143(2)
O3 C8 1.1498(19)
O4 C13 1.228(2)
N1 C13 1.359(2)
N1 C10 1.457(2)
N1 C9 1.4804(18)
C1 C5 1.421(2)
C1 C2 1.425(2)
C1 C9 1.516(2)
C2 C3 1.423(2)
C2 H2A 1.0000
C3 C4 1.407(3)
C3 H3A 1.0000
C4 C5 1.429(2)
C4 H4A 1.0000
C5 H5A 1.0000
C9 C15 1.515(2)
C9 H9A 1.0000
C15 H15A 0.9800
C15 H15B 0.9800
C15 H15C 0.9800
C10 C11 1.516(3)
C10 H10A 0.9900
C10 H10B 0.9900
C11 C12 1.303(4)
C11 H11A 0.9500
C12 H12A 0.9500
C12 H12B 0.9500
C13 C14 1.503(2)
C14 H14A 0.9800
C14 H14B 0.9800
C14 H14C 0.9800

loop_
_geom_torsion_atom_site_label_1
_geom_torsion_atom_site_label_2
_geom_torsion_atom_site_label_3
_geom_torsion_atom_site_label_4
_geom_torsion
C6 Mn1 C1 C5 -138.54(11)
C8 Mn1 C1 C5 129.12(10)
C7 Mn1 C1 C5 33.63(13)
C3 Mn1 C1 C5 -80.30(10)
C2 Mn1 C1 C5 -118.33(14)
C4 Mn1 C1 C5 -37.64(10)
C6 Mn1 C1 C2 -20.21(14)
C8 Mn1 C1 C2 -112.55(10)
C7 Mn1 C1 C2 151.97(10)
C3 Mn1 C1 C2 38.03(10)
C4 Mn1 C1 C2 80.69(10)
C5 Mn1 C1 C2 118.33(14)
C6 Mn1 C1 C9 99.63(16)
C8 Mn1 C1 C9 7.29(14)
C7 Mn1 C1 C9 -88.19(15)
C3 Mn1 C1 C9 157.87(16)
C2 Mn1 C1 C9 119.84(18)
C4 Mn1 C1 C9 -159.47(16)
C5 Mn1 C1 C9 -121.83(18)
C5 C1 C2 C3 -0.88(16)
C9 C1 C2 C3 176.36(13)
Mn1 C1 C2 C3 -61.34(10)
C5 C1 C2 Mn1 60.46(10)
C9 C1 C2 Mn1 -122.29(14)
C6 Mn1 C2 C3 -76.05(11)
C8 Mn1 C2 C3 -169.56(10)
C7 Mn1 C2 C3 48.1(2)
C4 Mn1 C2 C3 37.16(10)
C5 Mn1 C2 C3 80.29(10)
C1 Mn1 C2 C3 117.53(14)
C6 Mn1 C2 C1 166.42(10)
C8 Mn1 C2 C1 72.91(10)
C7 Mn1 C2 C1 -69.4(2)
C3 Mn1 C2 C1 -117.53(14)
C4 Mn1 C2 C1 -80.37(10)
C5 Mn1 C2 C1 -37.24(9)
C1 C2 C3 C4 0.74(17)
Mn1 C2 C3 C4 -61.45(11)
C1 C2 C3 Mn1 62.19(10)
C6 Mn1 C3 C4 -134.01(10)
C8 Mn1 C3 C4 135.26(12)
C7 Mn1 C3 C4 -41.35(12)
C2 Mn1 C3 C4 118.35(14)
C5 Mn1 C3 C4 37.87(9)
C1 Mn1 C3 C4 80.56(10)
C6 Mn1 C3 C2 107.64(11)
C8 Mn1 C3 C2 16.91(16)
C7 Mn1 C3 C2 -159.70(10)
C4 Mn1 C3 C2 -118.35(14)
C5 Mn1 C3 C2 -80.48(10)
C1 Mn1 C3 C2 -37.79(9)
C2 C3 C4 C5 -0.31(17)
Mn1 C3 C4 C5 -61.45(11)
C2 C3 C4 Mn1 61.14(11)
C6 Mn1 C4 C3 52.83(11)
C8 Mn1 C4 C3 -110.94(16)
C7 Mn1 C4 C3 146.57(10)
C2 Mn1 C4 C3 -37.66(9)
C5 Mn1 C4 C3 -117.85(14)
C1 Mn1 C4 C3 -80.62(10)
C6 Mn1 C4 C5 170.68(10)
C8 Mn1 C4 C5 6.9(2)
C7 Mn1 C4 C5 -95.58(10)
C3 Mn1 C4 C5 117.85(14)
C2 Mn1 C4 C5 80.19(10)
C1 Mn1 C4 C5 37.23(9)
C2 C1 C5 C4 0.69(17)
C9 C1 C5 C4 -176.51(14)
Mn1 C1 C5 C4 60.64(11)
C2 C1 C5 Mn1 -59.95(10)
C9 C1 C5 Mn1 122.85(14)
C3 C4 C5 C1 -0.23(17)
Mn1 C4 C5 C1 -61.28(10)
C3 C4 C5 Mn1 61.04(10)
C6 Mn1 C5 C1 99.21(16)
C8 Mn1 C5 C1 -58.31(11)
C7 Mn1 C5 C1 -154.50(10)
C3 Mn1 C5 C1 80.81(10)
C2 Mn1 C5 C1 37.50(9)
C4 Mn1 C5 C1 118.26(14)
C6 Mn1 C5 C4 -19.06(19)
C8 Mn1 C5 C4 -176.57(10)
C7 Mn1 C5 C4 87.24(11)
C3 Mn1 C5 C4 -37.46(10)
C2 Mn1 C5 C4 -80.76(10)
C1 Mn1 C5 C4 -118.26(14)
C8 Mn1 C6 O1 123(9)
C7 Mn1 C6 O1 -144(9)
C3 Mn1 C6 O1 -20(9)
C2 Mn1 C6 O1 18(9)
C4 Mn1 C6 O1 -50(9)
C5 Mn1 C6 O1 -37(9)
C1 Mn1 C6 O1 30(9)
C6 Mn1 C7 O2 124(5)
C8 Mn1 C7 O2 -145(5)
C3 Mn1 C7 O2 32(5)
C2 Mn1 C7 O2 -2(5)
C4 Mn1 C7 O2 8(5)
C5 Mn1 C7 O2 -31(5)
C1 Mn1 C7 O2 -51(5)
C6 Mn1 C8 O3 -81(7)
C7 Mn1 C8 O3 -173(100)
C3 Mn1 C8 O3 10(7)
C2 Mn1 C8 O3 21(7)
C4 Mn1 C8 O3 85(7)
C5 Mn1 C8 O3 90(7)
C1 Mn1 C8 O3 58(7)
C13 N1 C9 C1 88.92(17)
C10 N1 C9 C1 -87.30(18)
C13 N1 C9 C15 -145.14(15)
C10 N1 C9 C15 38.6(2)
C5 C1 C9 N1 108.30(17)
C2 C1 C9 N1 -68.42(18)
Mn1 C1 C9 N1 -159.02(11)
C5 C1 C9 C15 -17.5(2)
C2 C1 C9 C15 165.74(14)
Mn1 C1 C9 C15 75.15(17)
C13 N1 C10 C11 88.8(2)
C9 N1 C10 C11 -95.10(19)
N1 C10 C11 C12 -4.7(3)
C10 N1 C13 O4 174.74(16)
C9 N1 C13 O4 -1.4(2)
C10 N1 C13 C14 -4.6(2)
C9 N1 C13 C14 179.28(14)
